data_2019255
loop_
_publ_author_name
'Gerhardt, Valeska'
'Bolte, Michael'

_publ_section_title
;
 Three new pseudopolymorphs of 6-aminouracil
;
_journal_coeditor_code UK3082
_journal_issue 11
_journal_name_full 'Acta Crystallographica Section C'
_journal_page_first 1402
_journal_page_last 1407
_journal_paper_doi 10.1107/S0108270113028874
_journal_volume 69
_journal_year 2013
_chemical_formula_iupac 'C4 H5 N3 O2, C4 H9 N O'
_chemical_formula_moiety 'C4 H5 N3 O2, C4 H9 N O'
_chemical_formula_sum 'C8 H14 N4 O3'
_chemical_formula_weight 214.23
_chemical_name_systematic
;
6-Aminouracil dimethylacetamide monosolvate
;
_space_group_IT_number 14
_symmetry_cell_setting monoclinic
_symmetry_space_group_name_Hall '-P 2ybc'
_symmetry_space_group_name_H-M 'P 1 21/c 1'
_atom_sites_solution_hydrogens geom
_atom_sites_solution_primary direct
_atom_sites_solution_secondary difmap
_audit_creation_method SHELXL-97
_cell_angle_alpha 90.00
_cell_angle_beta 92.908(8)
_cell_angle_gamma 90.00
_cell_formula_units_Z 8
_cell_length_a 7.1200(7)
_cell_length_b 21.882(3)
_cell_length_c 13.1561(14)
_cell_measurement_reflns_used 6388
_cell_measurement_temperature 173(2)
_cell_measurement_theta_max 26.025
_cell_measurement_theta_min 3.315
_cell_volume 2047.1(4)
_computing_cell_refinement '<i>X-AREA</i> (Stoe & Cie, 2001)'
_computing_data_collection '<i>X-AREA</i> (Stoe & Cie, 2001)'
_computing_data_reduction '<i>X-AREA</i> (Stoe & Cie, 2001)'
_computing_molecular_graphics
;
Mercury (Macrae <i>et al.</i>, 2008) and XP in SHELXTL-Plus (Sheldrick,
2008)
;
_computing_publication_material 'publCIF (Westrip, 2010)'
_computing_structure_refinement 'SHELXL97 (Sheldrick, 2008)'
_computing_structure_solution 'SHELXS97 (Sheldrick, 2008)'
_diffrn_ambient_temperature 173(2)
_diffrn_measured_fraction_theta_full 0.998
_diffrn_measured_fraction_theta_max 0.992
_diffrn_measurement_device_type 'Stoe IPDS II two-circle'
_diffrn_measurement_method \w
_diffrn_radiation_monochromator 'Genix 3D multilayer optics'
_diffrn_radiation_source 'Genix 3D I\mS microfocus X-ray source'
_diffrn_radiation_type MoK\a
_diffrn_radiation_wavelength 0.71073
_diffrn_reflns_av_R_equivalents 0.0623
_diffrn_reflns_av_sigmaI/netI 0.0762
_diffrn_reflns_limit_h_max 8
_diffrn_reflns_limit_h_min -8
_diffrn_reflns_limit_k_max 25
_diffrn_reflns_limit_k_min -26
_diffrn_reflns_limit_l_max 13
_diffrn_reflns_limit_l_min -15
_diffrn_reflns_number 11142
_diffrn_reflns_theta_full 25.00
_diffrn_reflns_theta_max 25.62
_diffrn_reflns_theta_min 3.32
_diffrn_standards_number 0
_exptl_absorpt_coefficient_mu 0.108
_exptl_absorpt_correction_T_max 0.9787
_exptl_absorpt_correction_T_min 0.9683
_exptl_absorpt_correction_type multi-scan
_exptl_absorpt_process_details '(<i>X-AREA</i>; Stoe & Cie, 2001)'
_exptl_crystal_colour colourless
_exptl_crystal_density_diffrn 1.390
_exptl_crystal_density_method 'not measured'
_exptl_crystal_description block
_exptl_crystal_F_000 912
_exptl_crystal_size_max 0.30
_exptl_crystal_size_mid 0.25
_exptl_crystal_size_min 0.20
_refine_diff_density_max 0.319
_refine_diff_density_min -0.318
_refine_ls_extinction_method none
_refine_ls_goodness_of_fit_ref 0.984
_refine_ls_hydrogen_treatment mixed
_refine_ls_matrix_type full
_refine_ls_number_parameters 336
_refine_ls_number_reflns 3823
_refine_ls_number_restraints 23
_refine_ls_restrained_S_all 0.997
_refine_ls_R_factor_all 0.1236
_refine_ls_R_factor_gt 0.0624
_refine_ls_shift/su_max 0.000
_refine_ls_shift/su_mean 0.000
_refine_ls_structure_factor_coef Fsqd
_refine_ls_weighting_details 'calc w=1/[\s^2^(Fo^2^)+(0.0850P)^2^+0.0000P] where P=(Fo^2^+2Fc^2^)/3'
_refine_ls_weighting_scheme calc
_refine_ls_wR_factor_gt 0.1457
_refine_ls_wR_factor_ref 0.1685
_reflns_number_gt 2098
_reflns_number_total 3823
_reflns_threshold_expression I>2sigma(I)
_cod_data_source_file uk3082.cif
_cod_data_source_block Ib
_cod_original_sg_symbol_H-M 'P 21/c'
_cod_database_code 2019255

loop_
_symmetry_equiv_pos_as_xyz
'x, y, z'
'-x, y+1/2, -z+1/2'
'-x, -y, -z'
'x, -y-1/2, z-1/2'

loop_
_atom_site_type_symbol
_atom_site_label
_atom_site_fract_x
_atom_site_fract_y
_atom_site_fract_z
_atom_site_U_iso_or_equiv
_atom_site_adp_type
_atom_site_calc_flag
_atom_site_refinement_flags
_atom_site_occupancy
_atom_site_symmetry_multiplicity
_atom_site_disorder_assembly
_atom_site_disorder_group
N N1A 0.4153(3) 0.05272(13) 0.3919(2) 0.0249(6) Uani d . 1 1 . .
H H1A 0.397(5) 0.0153(18) 0.381(3) 0.030 Uiso d . 1 1 . .
C C2A 0.2669(4) 0.09028(15) 0.4043(3) 0.0244(7) Uani d . 1 1 . .
O O2A 0.1051(3) 0.07105(11) 0.4039(2) 0.0344(6) Uani d . 1 1 . .
N N3A 0.3101(3) 0.15044(12) 0.4166(2) 0.0253(6) Uani d D 1 1 . .
H H3A 0.221(4) 0.1767(13) 0.421(3) 0.030 Uiso d D 1 1 . .
C C4A 0.4902(4) 0.17479(15) 0.4155(3) 0.0252(7) Uani d . 1 1 . .
O O4A 0.5049(3) 0.23125(10) 0.4273(2) 0.0341(6) Uani d . 1 1 . .
C C5A 0.6367(4) 0.13355(15) 0.4005(3) 0.0251(7) Uani d . 1 1 . .
H H5A 0.7624 0.1478 0.3981 0.030 Uiso calc R 1 1 . .
C C6A 0.5979(4) 0.07243(15) 0.3894(3) 0.0265(8) Uani d . 1 1 . .
N N6A 0.7262(4) 0.02904(14) 0.3746(3) 0.0362(8) Uani d . 1 1 . .
H H61A 0.844(6) 0.0431(18) 0.381(3) 0.043 Uiso d . 1 1 . .
H H62A 0.691(5) -0.010(2) 0.371(3) 0.043 Uiso d . 1 1 . .
N N1B 0.9085(3) 0.40713(13) 0.3952(2) 0.0253(6) Uani d . 1 1 . .
H H1B 0.885(5) 0.4453(18) 0.383(3) 0.030 Uiso d . 1 1 . .
C C2B 0.7615(4) 0.36816(15) 0.4083(3) 0.0232(7) Uani d . 1 1 . .
O O2B 0.5996(3) 0.38757(10) 0.4116(2) 0.0328(6) Uani d . 1 1 . .
N N3B 0.8062(3) 0.30841(12) 0.4175(2) 0.0252(7) Uani d D 1 1 . .
H H3B 0.715(4) 0.2810(13) 0.423(3) 0.030 Uiso d D 1 1 . .
C C4B 0.9882(4) 0.28439(15) 0.4146(3) 0.0255(8) Uani d . 1 1 . .
O O4B 1.0040(3) 0.22820(10) 0.4231(2) 0.0370(7) Uani d . 1 1 . .
C C5B 1.1326(4) 0.32690(15) 0.4014(3) 0.0263(8) Uani d . 1 1 . .
H H5B 1.2593 0.3134 0.3997 0.032 Uiso calc R 1 1 . .
C C6B 1.0916(4) 0.38732(15) 0.3909(3) 0.0235(7) Uani d . 1 1 . .
N N6B 1.2174(4) 0.43128(14) 0.3744(3) 0.0328(7) Uani d . 1 1 . .
H H61B 1.334(6) 0.4205(18) 0.371(3) 0.039 Uiso d . 1 1 . .
H H62B 1.190(5) 0.4687(19) 0.363(3) 0.039 Uiso d . 1 1 . .
C C1X 1.0261(5) 0.63621(18) 0.3249(3) 0.0432(10) Uani d D 1 1 . .
H H11X 0.9554 0.6746 0.3203 0.065 Uiso calc PR 0.734(10) 1 A 1
H H12X 1.0843 0.6285 0.2602 0.065 Uiso calc PR 0.734(10) 1 A 1
H H13X 1.1242 0.6392 0.3797 0.065 Uiso calc PR 0.734(10) 1 A 1
H H4AX 1.0695 0.6662 0.3762 0.065 Uiso calc PR 0.266(10) 1 A 2
H H4BX 1.0380 0.6534 0.2568 0.065 Uiso calc PR 0.266(10) 1 A 2
H H4CX 1.1029 0.5991 0.3321 0.065 Uiso calc PR 0.266(10) 1 A 2
O O2X 0.9428(4) 0.52995(12) 0.3574(2) 0.0463(7) Uani d D 1 1 . .
C C4X 0.5815(5) 0.54814(19) 0.3741(3) 0.0451(10) Uani d D 1 1 . .
H H41X 0.4541 0.5648 0.3765 0.068 Uiso calc PR 0.734(10) 1 A 1
H H42X 0.6176 0.5289 0.4394 0.068 Uiso calc PR 0.734(10) 1 A 1
H H43X 0.5847 0.5176 0.3197 0.068 Uiso calc PR 0.734(10) 1 A 1
H H1AX 0.5646 0.5045 0.3875 0.068 Uiso calc PR 0.266(10) 1 A 2
H H1BX 0.5059 0.5597 0.3128 0.068 Uiso calc PR 0.266(10) 1 A 2
H H1CX 0.5411 0.5719 0.4322 0.068 Uiso calc PR 0.266(10) 1 A 2
N N3X 0.7104(5) 0.59645(17) 0.3544(3) 0.0305(13) Uani d PD 0.734(10) 1 A 1
C C2X 0.8918(6) 0.5834(2) 0.3477(4) 0.0272(13) Uani d PD 0.734(10) 1 A 1
C C5X 0.6305(8) 0.6582(2) 0.3530(4) 0.0351(14) Uani d PD 0.734(10) 1 A 1
H H51X 0.4940 0.6556 0.3588 0.053 Uiso calc PR 0.734(10) 1 A 1
H H52X 0.6579 0.6784 0.2890 0.053 Uiso calc PR 0.734(10) 1 A 1
H H53X 0.6861 0.6817 0.4104 0.053 Uiso calc PR 0.734(10) 1 A 1
N N3X' 0.8343(18) 0.6214(7) 0.3389(12) 0.062(5) Uiso d PD 0.266(10) 1 A 2
C C2X' 0.7903(8) 0.5611(4) 0.3579(15) 0.061(6) Uiso d PD 0.266(10) 1 A 2
C C5X' 0.715(3) 0.6753(8) 0.3421(14) 0.051(5) Uiso d PD 0.266(10) 1 A 2
H H5AX 0.7868 0.7115 0.3241 0.077 Uiso calc PR 0.266(10) 1 A 2
H H5BX 0.6697 0.6802 0.4108 0.077 Uiso calc PR 0.266(10) 1 A 2
H H5CX 0.6069 0.6704 0.2934 0.077 Uiso calc PR 0.266(10) 1 A 2
C C1Y 0.5534(5) -0.17677(18) 0.3162(3) 0.0424(10) Uani d D 1 1 . .
H H11Y 0.4869 -0.2159 0.3114 0.064 Uiso calc PR 0.582(12) 1 B 1
H H12Y 0.6516 -0.1787 0.3710 0.064 Uiso calc PR 0.582(12) 1 B 1
H H13Y 0.6110 -0.1682 0.2515 0.064 Uiso calc PR 0.582(12) 1 B 1
H H4AY 0.6045 -0.2061 0.3667 0.064 Uiso calc PR 0.418(12) 1 B 2
H H4BY 0.6236 -0.1383 0.3226 0.064 Uiso calc PR 0.418(12) 1 B 2
H H4CY 0.5651 -0.1935 0.2477 0.064 Uiso calc PR 0.418(12) 1 B 2
O O2Y 0.4495(4) -0.06969(12) 0.3494(2) 0.0471(7) Uani d D 1 1 . .
C C4Y 0.1021(5) -0.0940(2) 0.3677(3) 0.0452(10) Uani d D 1 1 . .
H H41Y -0.0243 -0.1117 0.3685 0.068 Uiso calc PR 0.582(12) 1 B 1
H H42Y 0.1032 -0.0615 0.3166 0.068 Uiso calc PR 0.582(12) 1 B 1
H H43Y 0.1373 -0.0771 0.4350 0.068 Uiso calc PR 0.582(12) 1 B 1
H H1AY 0.0285 -0.1045 0.3052 0.068 Uiso calc PR 0.418(12) 1 B 2
H H1BY 0.0849 -0.0506 0.3832 0.068 Uiso calc PR 0.418(12) 1 B 2
H H1CY 0.0595 -0.1189 0.4241 0.068 Uiso calc PR 0.418(12) 1 B 2
N N3Y 0.2337(9) -0.1406(3) 0.3431(4) 0.033(2) Uani d P 0.582(12) 1 B 1
C C2Y 0.4136(10) -0.1256(4) 0.3388(5) 0.030(2) Uani d PD 0.582(12) 1 B 1
C C5Y 0.1674(15) -0.2047(6) 0.3453(13) 0.044(3) Uani d PD 0.582(12) 1 B 1
H H51Y 0.0310 -0.2053 0.3522 0.067 Uiso calc PR 0.582(12) 1 B 1
H H52Y 0.2297 -0.2259 0.4033 0.067 Uiso calc PR 0.582(12) 1 B 1
H H53Y 0.1977 -0.2252 0.2820 0.067 Uiso calc PR 0.582(12) 1 B 1
N N3Y' 0.3572(12) -0.1656(4) 0.3332(5) 0.032(3) Uani d PD 0.418(12) 1 B 2
C C2Y' 0.3110(7) -0.1067(3) 0.3532(8) 0.035(3) Uani d PD 0.418(12) 1 B 2
C C5Y' 0.239(2) -0.2184(8) 0.3394(15) 0.042(4) Uani d PD 0.418(12) 1 B 2
H H5AY 0.2775 -0.2492 0.2905 0.063 Uiso calc PR 0.418(12) 1 B 2
H H5BY 0.1081 -0.2067 0.3235 0.063 Uiso calc PR 0.418(12) 1 B 2
H H5CY 0.2512 -0.2353 0.4084 0.063 Uiso calc PR 0.418(12) 1 B 2

loop_
_atom_site_aniso_label
_atom_site_aniso_U_11
_atom_site_aniso_U_22
_atom_site_aniso_U_33
_atom_site_aniso_U_12
_atom_site_aniso_U_13
_atom_site_aniso_U_23
N1A 0.0197(12) 0.0203(15) 0.0345(17) -0.0020(11) 0.0000(11) -0.0014(13)
C2A 0.0198(14) 0.0256(18) 0.0278(19) -0.0047(13) 0.0000(13) -0.0007(15)
O2A 0.0180(10) 0.0317(14) 0.0536(17) -0.0049(10) 0.0031(10) -0.0028(12)
N3A 0.0167(12) 0.0222(15) 0.0369(17) 0.0020(11) 0.0006(11) 0.0003(13)
C4A 0.0198(14) 0.0247(19) 0.0311(19) -0.0036(13) 0.0017(13) 0.0034(15)
O4A 0.0221(11) 0.0217(14) 0.0587(17) -0.0026(9) 0.0040(11) -0.0011(12)
C5A 0.0175(13) 0.0228(17) 0.035(2) -0.0018(13) 0.0012(13) -0.0004(15)
C6A 0.0183(14) 0.0301(19) 0.031(2) -0.0017(13) -0.0009(13) -0.0018(15)
N6A 0.0174(13) 0.0257(17) 0.066(2) 0.0017(12) 0.0028(13) -0.0041(16)
N1B 0.0207(12) 0.0183(14) 0.0368(18) 0.0040(11) 0.0016(11) 0.0011(13)
C2B 0.0193(14) 0.0239(18) 0.0265(19) -0.0003(13) 0.0015(12) -0.0020(14)
O2B 0.0190(10) 0.0294(13) 0.0502(17) 0.0048(10) 0.0032(10) -0.0022(12)
N3B 0.0158(12) 0.0235(16) 0.0366(18) 0.0005(11) 0.0039(11) 0.0013(13)
C4B 0.0210(14) 0.0228(19) 0.033(2) 0.0040(13) 0.0013(13) 0.0003(15)
O4B 0.0243(11) 0.0222(14) 0.0649(19) 0.0023(10) 0.0065(11) 0.0041(12)
C5B 0.0175(14) 0.0272(19) 0.034(2) 0.0040(13) 0.0014(13) -0.0012(15)
C6B 0.0151(13) 0.0292(18) 0.0261(19) -0.0023(13) 0.0015(12) -0.0012(15)
N6B 0.0181(13) 0.0231(16) 0.057(2) 0.0021(12) 0.0029(13) 0.0049(15)
C1X 0.048(2) 0.033(2) 0.049(3) -0.0074(17) -0.0014(18) -0.0013(18)
O2X 0.0461(15) 0.0307(16) 0.062(2) 0.0087(12) 0.0020(13) 0.0030(14)
C4X 0.0326(18) 0.051(3) 0.052(3) -0.0010(18) 0.0079(17) 0.000(2)
N3X 0.032(2) 0.023(2) 0.036(3) -0.0005(17) 0.0029(17) -0.0033(18)
C2X 0.039(3) 0.015(3) 0.028(3) 0.003(2) -0.002(2) -0.003(2)
C5X 0.036(3) 0.026(3) 0.043(3) 0.007(2) 0.002(2) -0.002(2)
C1Y 0.0404(19) 0.035(2) 0.053(3) 0.0059(17) 0.0086(18) 0.0030(19)
O2Y 0.0565(17) 0.0223(15) 0.062(2) -0.0104(12) -0.0002(14) -0.0036(13)
C4Y 0.0336(19) 0.057(3) 0.045(3) -0.0005(18) 0.0070(17) -0.009(2)
N3Y 0.036(4) 0.030(4) 0.034(3) 0.001(3) 0.005(2) -0.002(3)
C2Y 0.033(4) 0.027(5) 0.030(4) -0.001(3) 0.003(3) -0.002(3)
C5Y 0.046(6) 0.041(6) 0.046(6) -0.026(5) -0.005(6) 0.002(5)
N3Y' 0.047(6) 0.018(5) 0.032(4) -0.009(4) 0.006(3) -0.003(3)
C2Y' 0.036(6) 0.028(7) 0.043(6) 0.005(5) 0.003(4) -0.003(4)
C5Y' 0.054(10) 0.038(9) 0.033(6) -0.025(7) 0.001(8) 0.010(6)

loop_
_atom_type_symbol
_atom_type_description
_atom_type_scat_dispersion_real
_atom_type_scat_dispersion_imag
_atom_type_scat_source
C C 0.0033 0.0016 'International Tables Vol C Tables 4.2.6.8 and 6.1.1.4'
H H 0.0000 0.0000 'International Tables Vol C Tables 4.2.6.8 and 6.1.1.4'
N N 0.0061 0.0033 'International Tables Vol C Tables 4.2.6.8 and 6.1.1.4'
O O 0.0106 0.0060 'International Tables Vol C Tables 4.2.6.8 and 6.1.1.4'

loop_
_geom_angle_atom_site_label_1
_geom_angle_atom_site_label_2
_geom_angle_atom_site_label_3
_geom_angle
C2A N1A C6A 123.9(3)
C2A N1A H1A 120(2)
C6A N1A H1A 116(2)
O2A C2A N1A 122.0(3)
O2A C2A N3A 122.7(3)
N1A C2A N3A 115.4(3)
C2A N3A C4A 125.0(3)
C2A N3A H3A 119(2)
C4A N3A H3A 116(2)
O4A C4A N3A 116.7(3)
O4A C4A C5A 126.6(3)
N3A C4A C5A 116.7(3)
C6A C5A C4A 119.7(3)
C6A C5A H5A 120.1
C4A C5A H5A 120.1
N6A C6A N1A 115.8(3)
N6A C6A C5A 124.9(3)
N1A C6A C5A 119.3(3)
C6A N6A H61A 113(3)
C6A N6A H62A 120(2)
H61A N6A H62A 126(4)
C2B N1B C6B 122.7(3)
C2B N1B H1B 119(2)
C6B N1B H1B 118(2)
O2B C2B N3B 123.2(3)
O2B C2B N1B 120.9(3)
N3B C2B N1B 115.9(3)
C2B N3B C4B 125.1(3)
C2B N3B H3B 120(2)
C4B N3B H3B 115(2)
O4B C4B N3B 116.7(3)
O4B C4B C5B 127.2(3)
N3B C4B C5B 116.1(3)
C6B C5B C4B 120.1(3)
C6B C5B H5B 119.9
C4B C5B H5B 119.9
N6B C6B C5B 124.9(3)
N6B C6B N1B 115.0(3)
C5B C6B N1B 120.1(3)
C6B N6B H61B 118(3)
C6B N6B H62B 125(3)
H61B N6B H62B 118(4)
N3X' C1X H11X 73.1
C2X C1X H11X 109.5
N3X' C1X H12X 121.5
C2X C1X H12X 109.5
H11X C1X H12X 109.5
N3X' C1X H13X 124.9
C2X C1X H13X 109.5
H11X C1X H13X 109.5
H12X C1X H13X 109.5
N3X' C1X H4AX 109.5
C2X C1X H4AX 123.1
H11X C1X H4AX 67.1
H12X C1X H4AX 125.6
N3X' C1X H4BX 109.5
C2X C1X H4BX 123.4
H11X C1X H4BX 71.4
H13X C1X H4BX 123.8
H4AX C1X H4BX 109.5
N3X' C1X H4CX 109.5
C2X C1X H4CX 73.1
H11X C1X H4CX 176.4
H12X C1X H4CX 71.5
H13X C1X H4CX 67.1
H4AX C1X H4CX 109.5
H4BX C1X H4CX 109.5
N3X C4X H41X 109.5
C2X' C4X H41X 146.9
N3X C4X H42X 109.5
C2X' C4X H42X 89.3
H41X C4X H42X 109.5
N3X C4X H43X 109.5
C2X' C4X H43X 88.1
H41X C4X H43X 109.5
H42X C4X H43X 109.5
N3X C4X H1AX 146.9
C2X' C4X H1AX 109.5
H41X C4X H1AX 103.6
H42X C4X H1AX 56.8
H43X C4X H1AX 58.3
N3X C4X H1BX 89.5
C2X' C4X H1BX 109.5
H41X C4X H1BX 57.2
H42X C4X H1BX 160.4
H43X C4X H1BX 66.9
H1AX C4X H1BX 109.5
N3X C4X H1CX 88.0
C2X' C4X H1CX 109.5
H41X C4X H1CX 57.9
H42X C4X H1CX 67.5
H43X C4X H1CX 161.8
H1AX C4X H1CX 109.5
H1BX C4X H1CX 109.5
C2X N3X C4X 119.2(4)
C2X N3X C5X 125.1(4)
C4X N3X C5X 115.5(4)
O2X C2X N3X 118.6(4)
O2X C2X C1X 123.5(4)
N3X C2X C1X 117.9(4)
N3X C5X H51X 109.5
N3X C5X H52X 109.5
H51X C5X H52X 109.5
N3X C5X H53X 109.5
H51X C5X H53X 109.5
H52X C5X H53X 109.5
C2X' N3X' C1X 117.9(10)
C2X' N3X' C5X' 129.0(12)
C1X N3X' C5X' 112.7(12)
O2X C2X' N3X' 107.9(8)
O2X C2X' C4X 136.6(8)
N3X' C2X' C4X 115.5(7)
N3X' C5X' H5AX 109.5
N3X' C5X' H5BX 109.5
H5AX C5X' H5BX 109.5
N3X' C5X' H5CX 109.5
H5AX C5X' H5CX 109.5
H5BX C5X' H5CX 109.5
N3Y' C1Y H11Y 71.9
C2Y C1Y H11Y 109.5
N3Y' C1Y H12Y 123.4
C2Y C1Y H12Y 109.5
H11Y C1Y H12Y 109.5
N3Y' C1Y H13Y 123.5
C2Y C1Y H13Y 109.5
H11Y C1Y H13Y 109.5
H12Y C1Y H13Y 109.5
N3Y' C1Y H4AY 109.5
C2Y C1Y H4AY 124.5
H11Y C1Y H4AY 68.4
H13Y C1Y H4AY 123.7
N3Y' C1Y H4BY 109.5
C2Y C1Y H4BY 71.9
H11Y C1Y H4BY 177.9
H12Y C1Y H4BY 68.4
H13Y C1Y H4BY 71.2
H4AY C1Y H4BY 109.5
N3Y' C1Y H4CY 109.5
C2Y C1Y H4CY 122.4
H11Y C1Y H4CY 71.2
H12Y C1Y H4CY 124.8
H4AY C1Y H4CY 109.5
H4BY C1Y H4CY 109.5
N3Y C4Y H41Y 109.5
C2Y' C4Y H41Y 145.7
N3Y C4Y H42Y 109.5
C2Y' C4Y H42Y 90.2
H41Y C4Y H42Y 109.5
N3Y C4Y H43Y 109.5
C2Y' C4Y H43Y 88.6
H41Y C4Y H43Y 109.5
H42Y C4Y H43Y 109.5
N3Y C4Y H1AY 88.4
C2Y' C4Y H1AY 109.5
H41Y C4Y H1AY 57.6
H42Y C4Y H1AY 67.4
H43Y C4Y H1AY 161.4
N3Y C4Y H1BY 145.7
C2Y' C4Y H1BY 109.5
H41Y C4Y H1BY 104.8
H42Y C4Y H1BY 56.2
H43Y C4Y H1BY 58.3
H1AY C4Y H1BY 109.5
N3Y C4Y H1CY 90.5
C2Y' C4Y H1CY 109.5
H41Y C4Y H1CY 56.9
H42Y C4Y H1CY 159.4
H43Y C4Y H1CY 66.5
H1AY C4Y H1CY 109.5
H1BY C4Y H1CY 109.5
C2Y N3Y C4Y 118.6(6)
C2Y N3Y C5Y 123.0(7)
C4Y N3Y C5Y 117.2(6)
O2Y C2Y N3Y 115.3(6)
O2Y C2Y C1Y 126.9(6)
N3Y C2Y C1Y 117.7(7)
N3Y C5Y H51Y 109.5
N3Y C5Y H52Y 109.5
H51Y C5Y H52Y 109.5
N3Y C5Y H53Y 109.5
H51Y C5Y H53Y 109.5
H52Y C5Y H53Y 109.5
C2Y' N3Y' C5Y' 127.2(9)
C2Y' N3Y' C1Y 115.8(7)
C5Y' N3Y' C1Y 116.5(8)
O2Y C2Y' N3Y' 113.5(6)
O2Y C2Y' C4Y 130.1(6)
N3Y' C2Y' C4Y 116.2(6)
N3Y' C5Y' H5AY 109.5
N3Y' C5Y' H5BY 109.5
H5AY C5Y' H5BY 109.5
N3Y' C5Y' H5CY 109.5
H5AY C5Y' H5CY 109.5
H5BY C5Y' H5CY 109.5

loop_
_geom_bond_atom_site_label_1
_geom_bond_atom_site_label_2
_geom_bond_distance
N1A C2A 1.355(4)
N1A C6A 1.372(4)
N1A H1A 0.84(4)
C2A O2A 1.226(4)
C2A N3A 1.360(4)
N3A C4A 1.389(4)
N3A H3A 0.862(18)
C4A O4A 1.249(4)
C4A C5A 1.401(4)
C5A C6A 1.372(5)
C5A H5A 0.9500
C6A N6A 1.339(4)
N6A H61A 0.89(4)
N6A H62A 0.89(4)
N1B C2B 1.368(4)
N1B C6B 1.377(4)
N1B H1B 0.86(4)
C2B O2B 1.231(4)
C2B N3B 1.350(4)
N3B C4B 1.401(4)
N3B H3B 0.888(18)
C4B O4B 1.239(4)
C4B C5B 1.404(4)
C5B C6B 1.360(5)
C5B H5B 0.9500
C6B N6B 1.340(4)
N6B H61B 0.87(4)
N6B H62B 0.85(4)
C1X N3X' 1.425(13)
C1X C2X 1.539(6)
C1X H11X 0.9800
C1X H12X 0.9800
C1X H13X 0.9800
C1X H4AX 0.9800
C1X H4BX 0.9800
C1X H4CX 0.9800
O2X C2X 1.230(5)
O2X C2X' 1.283(5)
C4X N3X 1.432(5)
C4X C2X' 1.539(5)
C4X H41X 0.9800
C4X H42X 0.9800
C4X H43X 0.9800
C4X H1AX 0.9800
C4X H1BX 0.9800
C4X H1CX 0.9800
N3X C2X 1.330(6)
N3X C5X 1.465(6)
C5X H51X 0.9800
C5X H52X 0.9800
C5X H53X 0.9800
N3X' C2X' 1.382(14)
N3X' C5X' 1.46(2)
C5X' H5AX 0.9800
C5X' H5BX 0.9800
C5X' H5CX 0.9800
C1Y N3Y' 1.447(9)
C1Y C2Y 1.537(8)
C1Y H11Y 0.9800
C1Y H12Y 0.9800
C1Y H13Y 0.9800
C1Y H4AY 0.9800
C1Y H4BY 0.9800
C1Y H4CY 0.9800
O2Y C2Y 1.256(8)
O2Y C2Y' 1.279(5)
C4Y N3Y 1.433(7)
C4Y C2Y' 1.535(5)
C4Y H41Y 0.9800
C4Y H42Y 0.9800
C4Y H43Y 0.9800
C4Y H1AY 0.9800
C4Y H1BY 0.9800
C4Y H1CY 0.9800
N3Y C2Y 1.326(10)
N3Y C5Y 1.480(15)
C5Y H51Y 0.9800
C5Y H52Y 0.9800
C5Y H53Y 0.9800
N3Y' C2Y' 1.359(11)
N3Y' C5Y' 1.433(19)
C5Y' H5AY 0.9800
C5Y' H5BY 0.9800
C5Y' H5CY 0.9800

loop_
_geom_hbond_atom_site_label_D
_geom_hbond_atom_site_label_H
_geom_hbond_atom_site_label_A
_geom_hbond_site_symmetry_A
_geom_hbond_distance_DH
_geom_hbond_distance_HA
_geom_hbond_distance_DA
_geom_hbond_angle_DHA
N1A H1A O2Y . 0.84(4) 1.95(4) 2.750(4) 160(3)
N3A H3A O4B 1_455 0.862(18) 1.912(19) 2.770(3) 173(3)
N6A H61A O2A 1_655 0.89(4) 1.97(4) 2.857(4) 176(4)
N6A H62A O2Y . 0.89(4) 2.17(4) 2.931(4) 143(3)
N1B H1B O2X . 0.86(4) 1.93(4) 2.746(4) 156(3)
N3B H3B O4A . 0.888(18) 1.855(19) 2.738(3) 173(3)
N6B H61B O2B 1_655 0.87(4) 2.07(4) 2.902(4) 162(4)
N6B H62B O2X . 0.85(4) 2.21(4) 2.914(4) 140(3)

loop_
_geom_torsion_atom_site_label_1
_geom_torsion_atom_site_label_2
_geom_torsion_atom_site_label_3
_geom_torsion_atom_site_label_4
_geom_torsion
C6A N1A C2A O2A 178.3(3)
C6A N1A C2A N3A -1.4(5)
O2A C2A N3A C4A -178.6(3)
N1A C2A N3A C4A 1.1(5)
C2A N3A C4A O4A 179.5(3)
C2A N3A C4A C5A 0.0(5)
O4A C4A C5A C6A 179.6(4)
N3A C4A C5A C6A -0.9(5)
C2A N1A C6A N6A -178.8(3)
C2A N1A C6A C5A 0.5(5)
C4A C5A C6A N6A 179.9(4)
C4A C5A C6A N1A 0.7(5)
C6B N1B C2B O2B -179.9(3)
C6B N1B C2B N3B 0.3(5)
O2B C2B N3B C4B -179.7(3)
N1B C2B N3B C4B 0.1(5)
C2B N3B C4B O4B -179.2(3)
C2B N3B C4B C5B 0.2(5)
O4B C4B C5B C6B 178.5(4)
N3B C4B C5B C6B -0.8(5)
C4B C5B C6B N6B -177.6(3)
C4B C5B C6B N1B 1.2(5)
C2B N1B C6B N6B 177.9(3)
C2B N1B C6B C5B -1.0(5)
C2X' C4X N3X C2X -0.9(13)
C2X' C4X N3X C5X -175.3(14)
C2X' O2X C2X N3X 0.4(14)
C2X' O2X C2X C1X -177.8(16)
C4X N3X C2X O2X 0.8(7)
C5X N3X C2X O2X 174.6(4)
C4X N3X C2X C1X 179.1(4)
C5X N3X C2X C1X -7.1(7)
N3X' C1X C2X O2X 177.1(14)
N3X' C1X C2X N3X -1.1(11)
C2X C1X N3X' C2X' -1.0(11)
C2X C1X N3X' C5X' 172(2)
C2X O2X C2X' N3X' 1.6(8)
C2X O2X C2X' C4X -178(3)
C1X N3X' C2X' O2X -1(2)
C5X' N3X' C2X' O2X -173.0(17)
C1X N3X' C2X' C4X 179.1(12)
C5X' N3X' C2X' C4X 7(3)
N3X C4X C2X' O2X 179(3)
N3X C4X C2X' N3X' -1.0(9)
C2Y' C4Y N3Y C2Y -1.3(7)
C2Y' C4Y N3Y C5Y 166.1(12)
C2Y' O2Y C2Y N3Y 5.4(8)
C2Y' O2Y C2Y C1Y -178.1(12)
C4Y N3Y C2Y O2Y -5.4(8)
C5Y N3Y C2Y O2Y -172.0(9)
C4Y N3Y C2Y C1Y 177.8(5)
C5Y N3Y C2Y C1Y 11.2(11)
N3Y' C1Y C2Y O2Y -179.7(10)
N3Y' C1Y C2Y N3Y -3.3(6)
C2Y C1Y N3Y' C2Y' -1.4(7)
C2Y C1Y N3Y' C5Y' -174.0(13)
C2Y O2Y C2Y' N3Y' -0.6(6)
C2Y O2Y C2Y' C4Y -174.8(15)
C5Y' N3Y' C2Y' O2Y 174.6(12)
C1Y N3Y' C2Y' O2Y 2.8(11)
C5Y' N3Y' C2Y' C4Y -10.3(16)
C1Y N3Y' C2Y' C4Y 178.0(6)
N3Y C4Y C2Y' O2Y 170.7(15)
N3Y C4Y C2Y' N3Y' -3.4(6)
